data_4022837
loop_
_publ_author_name
'Nicolas Christinat'
'Rosario Scopelliti'
'Kay Severin'

_publ_contact_author_address
;
Institut des Sciences et Ing\'enierie Chimiques 
Ecole Polytechnique F\'ed\'erale de Lausanne
1015 Lausanne
Switzerland
;
_publ_contact_author_email kay.severin@epfl.ch
_publ_contact_author_fax '+41 21 693 9305'
_publ_contact_author_name 'Kay Severin'
_publ_contact_author_phone '+41 21 693 9302'
_publ_section_title
;
 Multicomponent Assembly of Boron-Based Dendritic Nanostructures
;
_journal_name_full 'Journal of Organic Chemistry'
_journal_page_first 2192
_journal_page_last 2200
_journal_paper_doi 10.1021/jo062607p
_journal_volume 72
_journal_year 2007
_chemical_formula_moiety 'C60 H50 B5 N5 O10'
_chemical_formula_sum 'C60 H50 B5 N5 O10'
_chemical_formula_weight 1055.10
_chemical_name_systematic
; 
 ? 
;
_space_group_IT_number 2
_symmetry_cell_setting triclinic
_symmetry_space_group_name_Hall '-P 1'
_symmetry_space_group_name_H-M 'P -1'
_atom_sites_solution_hydrogens geom
_atom_sites_solution_primary direct
_atom_sites_solution_secondary difmap
_audit_creation_method SHELXL-97
_cell_angle_alpha 100.494(15)
_cell_angle_beta 98.176(11)
_cell_angle_gamma 111.896(13)
_cell_formula_units_Z 2
_cell_length_a 14.8647(16)
_cell_length_b 15.086(3)
_cell_length_c 15.349(3)
_cell_measurement_reflns_used 1393
_cell_measurement_temperature 140(2)
_cell_measurement_theta_max 17.7105
_cell_measurement_theta_min 2.46955
_cell_volume 3055.9(8)
_computing_cell_refinement 'Oxford Diffraction CrysAlis RED'
_computing_data_collection 'Oxford Diffraction CrysAlis CCD'
_computing_data_reduction 'Oxford Diffraction CrysAlis RED'
_computing_molecular_graphics 'Bruker SHELXTL'
_computing_publication_material 'Bruker SHELXTL'
_computing_structure_refinement 'SHELXL-97 (Sheldrick, 1997)'
_computing_structure_solution 'SHELXS-97 (Sheldrick, 1990)'
_diffrn_ambient_temperature 140(2)
_diffrn_measured_fraction_theta_full 0.899
_diffrn_measured_fraction_theta_max 0.899
_diffrn_measurement_device_type 'Oxford Diffraction KM4/Sapphire CCD'
_diffrn_measurement_method 'phi and omega scans'
_diffrn_radiation_monochromator graphite
_diffrn_radiation_source 'fine-focus sealed tube'
_diffrn_radiation_type MoK\a
_diffrn_radiation_wavelength 0.71073
_diffrn_reflns_av_R_equivalents 0.1056
_diffrn_reflns_av_sigmaI/netI 0.3881
_diffrn_reflns_limit_h_max 16
_diffrn_reflns_limit_h_min -16
_diffrn_reflns_limit_k_max 16
_diffrn_reflns_limit_k_min -16
_diffrn_reflns_limit_l_max 16
_diffrn_reflns_limit_l_min -16
_diffrn_reflns_number 15522
_diffrn_reflns_theta_full 22.99
_diffrn_reflns_theta_max 22.99
_diffrn_reflns_theta_min 2.76
_exptl_absorpt_coefficient_mu 0.077
_exptl_absorpt_correction_type none
_exptl_crystal_colour colourless
_exptl_crystal_density_diffrn 1.147
_exptl_crystal_density_method 'not measured'
_exptl_crystal_description irregular
_exptl_crystal_F_000 1100
_exptl_crystal_size_max 0.15
_exptl_crystal_size_mid 0.14
_exptl_crystal_size_min 0.13
_refine_diff_density_max 0.366
_refine_diff_density_min -0.276
_refine_diff_density_rms 0.059
_refine_ls_extinction_method none
_refine_ls_goodness_of_fit_ref 0.765
_refine_ls_hydrogen_treatment riding
_refine_ls_matrix_type full
_refine_ls_number_parameters 726
_refine_ls_number_reflns 7644
_refine_ls_number_restraints 245
_refine_ls_restrained_S_all 0.758
_refine_ls_R_factor_all 0.2455
_refine_ls_R_factor_gt 0.0802
_refine_ls_shift/su_max 0.000
_refine_ls_shift/su_mean 0.000
_refine_ls_structure_factor_coef Fsqd
_refine_ls_weighting_details 'calc w=1/[\s^2^(Fo^2^)+(0.0683P)^2^+0.0000P] where P=(Fo^2^+2Fc^2^)/3'
_refine_ls_weighting_scheme calc
_refine_ls_wR_factor_gt 0.1725
_refine_ls_wR_factor_ref 0.2234
_reflns_number_gt 1854
_reflns_number_total 7644
_reflns_threshold_expression >2sigma(I)
_cod_data_source_file jo062607psi20061219_031726_1.cif
_cod_data_source_block compound_1
_cod_depositor_comments
;
The following automatic conversions were performed:
'_symmetry_cell_setting' value 'Triclinic' changed to 'triclinic'
according to '/home/saulius/struct/CIF-dictionaries/cif_core.dic'
dictionary named 'cif_core.dic' version 2.4.1 from 2010-06-29.

Automatic conversion script
Id: cif_fix_enum 1527 2010-12-29 10:47:43Z saulius 
;
_cod_database_code 4022837

loop_
_symmetry_equiv_pos_as_xyz
'x, y, z'
'-x, -y, -z'

loop_
_atom_site_label
_atom_site_type_symbol
_atom_site_fract_x
_atom_site_fract_y
_atom_site_fract_z
_atom_site_U_iso_or_equiv
_atom_site_adp_type
_atom_site_occupancy
_atom_site_symmetry_multiplicity
_atom_site_calc_flag
_atom_site_refinement_flags
O1 O 0.4466(5) 0.8678(5) -0.1125(4) 0.0406(17) Uani 1 1 d U
O2 O 0.4024(4) 0.7408(4) -0.0345(4) 0.0340(16) Uani 1 1 d U
O3 O 0.8190(4) 0.9529(5) 0.1932(5) 0.0460(19) Uani 1 1 d U
O4 O 0.7023(5) 0.8047(5) 0.2126(4) 0.0441(18) Uani 1 1 d U
O5 O 0.9659(4) 0.6204(5) 0.0687(4) 0.0387(17) Uani 1 1 d U
O6 O 0.8113(4) 0.5273(4) 0.0983(4) 0.0378(17) Uani 1 1 d U
O7 O 0.6906(4) 0.3332(5) -0.3064(4) 0.0419(18) Uani 1 1 d U
O8 O 0.5799(4) 0.3053(5) -0.2067(4) 0.0384(17) Uani 1 1 d U
O9 O 0.3753(5) 0.4965(5) -0.4225(4) 0.0460(18) Uani 1 1 d U
O10 O 0.3219(5) 0.4375(5) -0.2969(4) 0.0387(17) Uani 1 1 d U
N1 N 0.6422(6) 0.8975(6) 0.1172(5) 0.0348(19) Uani 1 1 d U
N2 N 0.8802(6) 0.7122(6) 0.1472(5) 0.044(2) Uani 1 1 d U
N3 N 0.7643(5) 0.3975(6) -0.1396(5) 0.0333(19) Uani 1 1 d U
N4 N 0.4462(6) 0.3886(6) -0.3652(6) 0.043(2) Uani 1 1 d U
N5 N 0.3756(6) 0.6954(6) -0.2049(5) 0.043(2) Uani 1 1 d U
C1 C 0.5193(8) 0.8872(7) -0.0398(7) 0.036(2) Uani 1 1 d U
C2 C 0.4918(7) 0.8127(7) 0.0075(7) 0.024(2) Uani 1 1 d U
C3 C 0.5529(7) 0.8167(7) 0.0862(7) 0.033(2) Uani 1 1 d U
H3 H 0.5340 0.7660 0.1172 0.040 Uiso 1 1 calc R
C4 C 0.6701(7) 0.9702(7) 0.0735(7) 0.039(3) Uani 1 1 d U
H4 H 0.7329 1.0246 0.0976 0.047 Uiso 1 1 calc R
C5 C 0.6078(7) 0.9678(7) -0.0077(7) 0.043(3) Uani 1 1 d U
H5 H 0.6271 1.0195 -0.0377 0.052 Uiso 1 1 calc R
C6 C 0.8482(7) 0.8791(7) 0.1734(7) 0.039(3) Uani 1 1 d U
C7 C 0.7788(7) 0.7919(7) 0.1875(7) 0.044(3) Uani 1 1 d U
C8 C 0.8001(7) 0.7122(7) 0.1771(6) 0.036(3) Uani 1 1 d U
H8 H 0.7574 0.6546 0.1913 0.043 Uiso 1 1 calc R
C9 C 0.9437(7) 0.7943(7) 0.1316(7) 0.045(3) Uani 1 1 d U
H9 H 1.0006 0.7931 0.1110 0.054 Uiso 1 1 calc R
C10 C 0.9298(7) 0.8810(7) 0.1443(6) 0.042(3) Uani 1 1 d U
H10 H 0.9756 0.9389 0.1329 0.050 Uiso 1 1 calc R
C11 C 0.9043(8) 0.5502(7) -0.0081(8) 0.041(3) Uani 1 1 d U
C12 C 0.8141(7) 0.4943(7) 0.0118(7) 0.027(2) Uani 1 1 d U
C13 C 0.7448(7) 0.4177(7) -0.0553(6) 0.029(2) Uani 1 1 d U
H13 H 0.6830 0.3782 -0.0441 0.035 Uiso 1 1 calc R
C14 C 0.8502(6) 0.4502(6) -0.1559(6) 0.025(2) Uani 1 1 d U
H14 H 0.8624 0.4352 -0.2147 0.030 Uiso 1 1 calc R
C15 C 0.9227(7) 0.5275(7) -0.0877(7) 0.031(2) Uani 1 1 d U
H15 H 0.9856 0.5639 -0.0989 0.038 Uiso 1 1 calc R
C16 C 0.6154(8) 0.3550(7) -0.3315(7) 0.039(3) Uani 1 1 d U
C17 C 0.5495(7) 0.3383(7) -0.2751(6) 0.032(2) Uani 1 1 d U
C18 C 0.4653(7) 0.3527(6) -0.2921(6) 0.035(2) Uani 1 1 d U
H18 H 0.4196 0.3381 -0.2539 0.042 Uiso 1 1 calc R
C19 C 0.5105(7) 0.4066(7) -0.4199(7) 0.045(3) Uani 1 1 d U
H19 H 0.4956 0.4302 -0.4710 0.054 Uiso 1 1 calc R
C20 C 0.5970(7) 0.3921(6) -0.4048(6) 0.038(3) Uani 1 1 d U
H20 H 0.6423 0.4072 -0.4433 0.046 Uiso 1 1 calc R
C21 C 0.3801(7) 0.5664(8) -0.3557(7) 0.037(3) Uani 1 1 d U
C22 C 0.3487(7) 0.5330(7) -0.2806(7) 0.030(2) Uani 1 1 d U
C23 C 0.3434(6) 0.5958(7) -0.2081(7) 0.035(2) Uani 1 1 d U
H23 H 0.3178 0.5717 -0.1598 0.042 Uiso 1 1 calc R
C24 C 0.4103(7) 0.7312(7) -0.2724(7) 0.047(3) Uani 1 1 d U
H24 H 0.4332 0.8002 -0.2673 0.057 Uiso 1 1 calc R
C25 C 0.4136(7) 0.6690(7) -0.3511(6) 0.043(3) Uani 1 1 d U
H25 H 0.4373 0.6947 -0.3995 0.052 Uiso 1 1 calc R
C26 C 0.2577(7) 0.7632(7) -0.1299(7) 0.039(3) Uani 1 1 d U
C27 C 0.1986(8) 0.7535(7) -0.2138(8) 0.054(3) Uani 1 1 d U
H27 H 0.2205 0.7389 -0.2677 0.065 Uiso 1 1 calc R
C28 C 0.1079(8) 0.7643(9) -0.2214(10) 0.078(4) Uani 1 1 d U
H28 H 0.0688 0.7567 -0.2791 0.093 Uiso 1 1 calc R
C29 C 0.0767(9) 0.7870(9) -0.1400(11) 0.075(4) Uani 1 1 d U
C30 C 0.1315(9) 0.7906(9) -0.0597(10) 0.075(4) Uani 1 1 d U
H30 H 0.1089 0.8012 -0.0055 0.090 Uiso 1 1 calc R
C31 C 0.2203(7) 0.7791(7) -0.0563(8) 0.046(3) Uani 1 1 d U
H31 H 0.2568 0.7826 0.0012 0.055 Uiso 1 1 calc R
C32 C -0.0201(10) 0.8026(12) -0.1446(12) 0.153(7) Uani 1 1 d U
H32A H -0.0039 0.8732 -0.1231 0.229 Uiso 1 1 calc R
H32B H -0.0589 0.7666 -0.1060 0.229 Uiso 1 1 calc R
H32C H -0.0592 0.7780 -0.2077 0.229 Uiso 1 1 calc R
C33 C 0.6925(7) 0.9645(7) 0.2949(7) 0.037(2) Uani 1 1 d U
C34 C 0.6683(8) 1.0451(8) 0.3003(8) 0.068(4) Uani 1 1 d U
H34 H 0.6618 1.0690 0.2477 0.081 Uiso 1 1 calc R
C35 C 0.6529(10) 1.0929(9) 0.3803(8) 0.079(4) Uani 1 1 d U
H35 H 0.6355 1.1474 0.3799 0.095 Uiso 1 1 calc R
C36 C 0.6618(8) 1.0644(8) 0.4564(7) 0.046(3) Uani 1 1 d U
C37 C 0.6856(10) 0.9834(9) 0.4564(8) 0.094(5) Uani 1 1 d U
H37 H 0.6904 0.9603 0.5097 0.113 Uiso 1 1 calc R
C38 C 0.7025(10) 0.9361(10) 0.3758(8) 0.083(4) Uani 1 1 d U
H38 H 0.7214 0.8827 0.3770 0.099 Uiso 1 1 calc R
C39 C 0.6396(8) 1.1148(8) 0.5398(7) 0.078(4) Uani 1 1 d U
H39A H 0.6873 1.1842 0.5604 0.117 Uiso 1 1 calc R
H39B H 0.6453 1.0817 0.5883 0.117 Uiso 1 1 calc R
H39C H 0.5718 1.1113 0.5248 0.117 Uiso 1 1 calc R
C40 C 0.9597(7) 0.6149(8) 0.2367(7) 0.038(2) Uani 1 1 d U
C41 C 1.0293(7) 0.6977(8) 0.3062(8) 0.051(3) Uani 1 1 d U
H41 H 1.0395 0.7609 0.2968 0.061 Uiso 1 1 calc R
C42 C 1.0837(9) 0.6961(10) 0.3858(8) 0.070(3) Uani 1 1 d U
H42 H 1.1299 0.7553 0.4288 0.084 Uiso 1 1 calc R
C43 C 1.0677(8) 0.6020(11) 0.4007(8) 0.065(4) Uani 1 1 d U
C44 C 1.0031(8) 0.5206(9) 0.3373(7) 0.058(3) Uani 1 1 d U
H44 H 0.9947 0.4578 0.3469 0.070 Uiso 1 1 calc R
C45 C 0.9476(7) 0.5241(7) 0.2576(7) 0.039(3) Uani 1 1 d U
H45 H 0.9005 0.4641 0.2164 0.047 Uiso 1 1 calc R
C46 C 1.1333(8) 0.5972(10) 0.4831(7) 0.096(5) Uani 1 1 d U
H46A H 1.1469 0.6534 0.5342 0.143 Uiso 1 1 calc R
H46B H 1.1962 0.5996 0.4688 0.143 Uiso 1 1 calc R
H46C H 1.0992 0.5354 0.4996 0.143 Uiso 1 1 calc R
C47 C 0.6897(7) 0.2047(7) -0.2108(6) 0.036(2) Uani 1 1 d U
C48 C 0.7754(7) 0.1927(7) -0.1942(7) 0.053(3) Uani 1 1 d U
H48 H 0.8366 0.2496 -0.1787 0.064 Uiso 1 1 calc R
C49 C 0.7787(8) 0.1008(8) -0.1985(8) 0.070(4) Uani 1 1 d U
H49 H 0.8412 0.0964 -0.1877 0.084 Uiso 1 1 calc R
C50 C 0.6923(9) 0.0167(8) -0.2184(8) 0.052(3) Uani 1 1 d U
C51 C 0.6032(8) 0.0269(8) -0.2346(8) 0.058(3) Uani 1 1 d U
H51 H 0.5422 -0.0302 -0.2499 0.069 Uiso 1 1 calc R
C52 C 0.6013(7) 0.1172(7) -0.2290(7) 0.048(3) Uani 1 1 d U
H52 H 0.5387 0.1218 -0.2376 0.057 Uiso 1 1 calc R
C53 C 0.6968(9) -0.0824(8) -0.2254(10) 0.103(5) Uani 1 1 d U
H53A H 0.6764 -0.1073 -0.1734 0.155 Uiso 1 1 calc R
H53B H 0.7651 -0.0754 -0.2251 0.155 Uiso 1 1 calc R
H53C H 0.6519 -0.1291 -0.2821 0.155 Uiso 1 1 calc R
C54 C 0.2552(8) 0.3058(8) -0.4537(7) 0.040(2) Uani 1 1 d U
C55 C 0.2662(9) 0.2339(9) -0.5105(7) 0.062(3) Uani 1 1 d U
H55 H 0.3312 0.2382 -0.5123 0.075 Uiso 1 1 calc R
C56 C 0.1848(9) 0.1539(9) -0.5665(8) 0.065(3) Uani 1 1 d U
H56 H 0.1947 0.1061 -0.6090 0.078 Uiso 1 1 calc R
C57 C 0.0921(10) 0.1423(11) -0.5619(9) 0.085(5) Uani 1 1 d U
C58 C 0.0804(10) 0.2140(12) -0.5036(10) 0.111(6) Uani 1 1 d U
H58 H 0.0154 0.2081 -0.4994 0.133 Uiso 1 1 calc R
C59 C 0.1605(9) 0.2937(10) -0.4514(9) 0.090(5) Uani 1 1 d U
H59 H 0.1502 0.3432 -0.4114 0.108 Uiso 1 1 calc R
C60 C 0.0001(10) 0.0450(11) -0.6199(9) 0.153(7) Uani 1 1 d U
H60A H 0.0234 0.0034 -0.6592 0.230 Uiso 1 1 calc R
H60B H -0.0464 0.0625 -0.6575 0.230 Uiso 1 1 calc R
H60C H -0.0338 0.0086 -0.5788 0.230 Uiso 1 1 calc R
B1 B 0.3669(9) 0.7683(10) -0.1196(9) 0.043(3) Uani 1 1 d U
B2 B 0.7157(9) 0.9098(8) 0.2090(9) 0.038(2) Uani 1 1 d U
B3 B 0.9028(9) 0.6141(9) 0.1399(9) 0.041(3) Uani 1 1 d U
B4 B 0.6798(8) 0.3069(9) -0.2158(8) 0.035(2) Uani 1 1 d U
B5 B 0.3448(10) 0.4019(9) -0.3881(9) 0.045(3) Uani 1 1 d U

loop_
_atom_site_aniso_label
_atom_site_aniso_U_11
_atom_site_aniso_U_22
_atom_site_aniso_U_33
_atom_site_aniso_U_23
_atom_site_aniso_U_13
_atom_site_aniso_U_12
O1 0.048(4) 0.050(4) 0.022(4) 0.010(4) 0.007(3) 0.018(4)
O2 0.028(4) 0.028(4) 0.031(4) 0.006(3) 0.003(3) -0.002(3)
O3 0.043(4) 0.044(4) 0.055(5) 0.011(4) 0.014(4) 0.020(4)
O4 0.061(5) 0.042(4) 0.039(5) 0.015(4) 0.024(4) 0.025(4)
O5 0.041(4) 0.030(4) 0.047(4) 0.011(4) 0.022(4) 0.012(3)
O6 0.043(4) 0.030(4) 0.038(4) 0.010(3) 0.014(3) 0.011(3)
O7 0.035(4) 0.053(5) 0.038(4) 0.014(4) 0.019(4) 0.014(4)
O8 0.041(4) 0.046(5) 0.033(4) 0.018(4) 0.015(3) 0.017(4)
O9 0.068(5) 0.041(4) 0.035(4) 0.013(3) 0.024(4) 0.024(4)
O10 0.056(5) 0.034(4) 0.027(4) 0.006(3) 0.007(4) 0.021(4)
N1 0.033(4) 0.038(5) 0.044(5) 0.008(4) 0.013(4) 0.025(4)
N2 0.049(6) 0.043(5) 0.047(6) 0.011(5) 0.030(5) 0.020(4)
N3 0.027(4) 0.034(5) 0.031(4) 0.013(4) 0.004(4) 0.002(4)
N4 0.051(5) 0.039(6) 0.042(6) 0.015(5) 0.016(4) 0.018(5)
N5 0.062(6) 0.039(4) 0.028(5) 0.013(4) 0.011(5) 0.018(5)
C1 0.055(6) 0.024(6) 0.027(6) 0.004(5) 0.013(5) 0.012(4)
C2 0.029(5) 0.016(5) 0.027(6) -0.002(5) 0.015(4) 0.009(4)
C3 0.028(5) 0.032(6) 0.031(6) 0.006(5) 0.016(4) 0.001(5)
C4 0.056(7) 0.019(6) 0.043(7) 0.008(5) 0.022(5) 0.012(5)
C5 0.050(6) 0.021(6) 0.037(7) 0.007(5) 0.011(5) -0.009(5)
C6 0.039(6) 0.030(6) 0.033(7) -0.010(6) 0.002(6) 0.010(5)
C7 0.037(7) 0.035(6) 0.064(8) 0.009(6) 0.037(6) 0.011(5)
C8 0.033(6) 0.036(6) 0.030(6) -0.007(6) 0.016(5) 0.008(5)
C9 0.039(7) 0.031(6) 0.053(8) 0.001(6) 0.015(6) 0.003(5)
C10 0.030(6) 0.044(6) 0.048(7) 0.012(6) 0.022(6) 0.008(5)
C11 0.048(7) 0.023(6) 0.048(6) 0.001(5) 0.029(5) 0.008(5)
C12 0.035(6) 0.030(6) 0.027(5) 0.022(4) 0.011(4) 0.015(4)
C13 0.029(6) 0.044(6) 0.021(5) 0.019(4) 0.013(4) 0.015(5)
C14 0.025(5) 0.023(6) 0.038(6) 0.015(4) 0.020(5) 0.015(4)
C15 0.026(6) 0.026(6) 0.046(6) 0.006(5) 0.016(5) 0.014(5)
C16 0.045(7) 0.038(7) 0.036(7) 0.016(6) 0.017(6) 0.015(6)
C17 0.042(6) 0.032(7) 0.021(6) 0.001(5) 0.005(5) 0.016(6)
C18 0.051(6) 0.021(6) 0.035(7) 0.012(5) 0.021(6) 0.010(5)
C19 0.066(7) 0.056(8) 0.027(7) 0.017(6) 0.023(6) 0.032(7)
C20 0.061(7) 0.026(6) 0.032(6) 0.007(5) 0.023(6) 0.018(6)
C21 0.045(7) 0.043(5) 0.030(6) 0.010(5) 0.015(6) 0.023(6)
C22 0.028(6) 0.031(5) 0.035(6) 0.016(5) 0.010(5) 0.011(5)
C23 0.039(6) 0.026(5) 0.043(6) 0.020(5) 0.017(6) 0.010(6)
C24 0.081(8) 0.027(6) 0.038(7) 0.022(5) 0.022(7) 0.018(6)
C25 0.072(8) 0.054(6) 0.029(6) 0.027(5) 0.026(6) 0.042(7)
C26 0.043(5) 0.023(6) 0.047(7) 0.011(6) 0.009(5) 0.009(5)
C27 0.059(7) 0.037(7) 0.063(7) 0.012(7) 0.007(6) 0.019(7)
C28 0.056(8) 0.079(10) 0.116(10) 0.067(10) 0.017(7) 0.028(8)
C29 0.030(7) 0.057(9) 0.144(12) 0.050(10) 0.029(7) 0.010(7)
C30 0.064(9) 0.077(10) 0.116(10) 0.053(10) 0.049(8) 0.042(8)
C31 0.049(7) 0.024(6) 0.074(7) 0.017(6) 0.031(6) 0.016(6)
C32 0.096(11) 0.205(19) 0.24(2) 0.131(17) 0.069(11) 0.109(13)
C33 0.040(6) 0.035(6) 0.042(5) 0.016(5) 0.015(5) 0.016(6)
C34 0.115(10) 0.058(8) 0.055(7) 0.016(7) 0.032(8) 0.059(8)
C35 0.155(12) 0.069(9) 0.061(8) 0.031(7) 0.055(10) 0.082(9)
C36 0.046(7) 0.039(7) 0.042(6) -0.003(6) 0.011(7) 0.012(6)
C37 0.188(15) 0.105(11) 0.035(7) 0.024(8) 0.023(9) 0.108(11)
C38 0.146(12) 0.112(11) 0.053(7) 0.040(8) 0.045(9) 0.106(10)
C39 0.100(10) 0.078(9) 0.048(7) -0.013(7) 0.033(8) 0.036(8)
C40 0.036(6) 0.034(6) 0.036(5) -0.005(5) 0.017(4) 0.010(5)
C41 0.049(8) 0.042(6) 0.051(7) 0.004(5) 0.019(5) 0.009(6)
C42 0.062(9) 0.104(9) 0.034(7) 0.009(7) 0.010(6) 0.029(8)
C43 0.029(7) 0.126(10) 0.022(7) 0.029(7) -0.004(5) 0.011(8)
C44 0.049(8) 0.097(9) 0.035(7) 0.028(6) 0.015(5) 0.031(7)
C45 0.023(6) 0.045(6) 0.031(6) 0.000(5) -0.001(5) 0.002(5)
C46 0.071(9) 0.173(14) 0.038(8) 0.053(9) 0.004(6) 0.036(9)
C47 0.045(6) 0.037(5) 0.029(6) 0.001(5) 0.017(6) 0.020(5)
C48 0.021(5) 0.030(6) 0.095(10) -0.006(7) -0.005(6) 0.012(5)
C49 0.049(6) 0.050(6) 0.112(11) 0.014(9) 0.018(8) 0.025(5)
C50 0.062(7) 0.041(6) 0.059(9) 0.010(7) 0.026(7) 0.025(5)
C51 0.052(6) 0.037(6) 0.084(10) 0.024(7) 0.021(7) 0.012(6)
C52 0.036(6) 0.044(6) 0.078(9) 0.030(7) 0.031(7) 0.018(5)
C53 0.104(10) 0.057(7) 0.186(16) 0.047(10) 0.073(11) 0.051(8)
C54 0.054(5) 0.038(6) 0.031(6) 0.010(4) 0.015(5) 0.021(5)
C55 0.054(7) 0.067(8) 0.048(8) -0.015(6) 0.010(6) 0.020(6)
C56 0.086(8) 0.067(8) 0.031(8) -0.003(6) 0.005(7) 0.029(7)
C57 0.063(7) 0.081(10) 0.052(10) -0.015(7) -0.003(8) -0.014(7)
C58 0.059(7) 0.131(13) 0.088(13) -0.038(9) 0.011(8) 0.011(8)
C59 0.049(6) 0.108(11) 0.076(11) -0.040(8) -0.002(7) 0.028(7)
C60 0.123(10) 0.131(13) 0.077(12) -0.038(10) -0.008(10) -0.046(10)
B1 0.048(6) 0.049(7) 0.032(6) 0.005(6) 0.011(5) 0.021(6)
B2 0.036(6) 0.018(6) 0.044(6) 0.000(6) 0.002(5) 0.001(6)
B3 0.035(7) 0.039(6) 0.049(6) 0.005(5) 0.023(5) 0.013(5)
B4 0.032(6) 0.039(6) 0.032(6) 0.009(5) 0.006(5) 0.013(5)
B5 0.062(6) 0.042(6) 0.036(7) 0.014(5) 0.017(6) 0.025(6)

loop_
_atom_type_symbol
_atom_type_description
_atom_type_scat_dispersion_real
_atom_type_scat_dispersion_imag
_atom_type_scat_source
C C 0.0033 0.0016 'International Tables Vol C Tables 4.2.6.8 and 6.1.1.4'
H H 0.0000 0.0000 'International Tables Vol C Tables 4.2.6.8 and 6.1.1.4'
B B 0.0013 0.0007 'International Tables Vol C Tables 4.2.6.8 and 6.1.1.4'
N N 0.0061 0.0033 'International Tables Vol C Tables 4.2.6.8 and 6.1.1.4'
O O 0.0106 0.0060 'International Tables Vol C Tables 4.2.6.8 and 6.1.1.4'

loop_
_geom_angle_atom_site_label_1
_geom_angle_atom_site_label_2
_geom_angle_atom_site_label_3
_geom_angle
C1 O1 B1 107.1(8)
C2 O2 B1 106.6(8)
C6 O3 B2 107.9(8)
C7 O4 B2 106.9(8)
C11 O5 B3 105.4(7)
C12 O6 B3 107.5(8)
C16 O7 B4 105.5(7)
C17 O8 B4 106.0(7)
C21 O9 B5 106.0(8)
C22 O10 B5 108.4(8)
C4 N1 C3 122.2(9)
C4 N1 B2 117.8(9)
C3 N1 B2 120.0(8)
C9 N2 C8 119.9(9)
C9 N2 B3 121.6(8)
C8 N2 B3 118.2(8)
C14 N3 C13 121.0(8)
C14 N3 B4 121.7(8)
C13 N3 B4 117.3(8)
C19 N4 C18 119.6(9)
C19 N4 B5 120.7(9)
C18 N4 B5 119.6(8)
C24 N5 C23 121.6(9)
C24 N5 B1 119.4(9)
C23 N5 B1 118.9(8)
O1 C1 C5 128.4(10)
O1 C1 C2 111.0(9)
C5 C1 C2 120.6(11)
O2 C2 C3 126.5(9)
O2 C2 C1 111.3(9)
C3 C2 C1 122.2(10)
N1 C3 C2 116.7(9)
N1 C3 H3 121.6
C2 C3 H3 121.6
N1 C4 C5 122.1(10)
N1 C4 H4 119.0
C5 C4 H4 119.0
C1 C5 C4 116.2(10)
C1 C5 H5 121.9
C4 C5 H5 121.9
O3 C6 C10 128.5(10)
O3 C6 C7 110.0(8)
C10 C6 C7 121.4(9)
O4 C7 C8 130.1(9)
O4 C7 C6 111.9(9)
C8 C7 C6 118.0(9)
N2 C8 C7 121.3(9)
N2 C8 H8 119.4
C7 C8 H8 119.4
N2 C9 C10 122.6(9)
N2 C9 H9 118.7
C10 C9 H9 118.7
C6 C10 C9 116.6(10)
C6 C10 H10 121.7
C9 C10 H10 121.7
C15 C11 O5 129.0(9)
C15 C11 C12 121.3(11)
O5 C11 C12 109.4(9)
O6 C12 C13 129.9(8)
O6 C12 C11 112.1(9)
C13 C12 C11 118.0(10)
C12 C13 N3 119.6(8)
C12 C13 H13 120.2
N3 C13 H13 120.2
N3 C14 C15 120.3(9)
N3 C14 H14 119.9
C15 C14 H14 119.9
C11 C15 C14 119.6(9)
C11 C15 H15 120.2
C14 C15 H15 120.2
O7 C16 C17 113.2(9)
O7 C16 C20 127.7(9)
C17 C16 C20 119.1(10)
O8 C17 C18 126.9(9)
O8 C17 C16 111.3(9)
C18 C17 C16 121.8(10)
C17 C18 N4 119.2(9)
C17 C18 H18 120.4
N4 C18 H18 120.4
N4 C19 C20 122.7(10)
N4 C19 H19 118.7
C20 C19 H19 118.7
C19 C20 C16 117.5(9)
C19 C20 H20 121.3
C16 C20 H20 121.3
O9 C21 C22 113.8(9)
O9 C21 C25 127.5(9)
C22 C21 C25 118.7(9)
O10 C22 C23 129.2(9)
O10 C22 C21 109.8(9)
C23 C22 C21 120.9(9)
C22 C23 N5 119.6(9)
C22 C23 H23 120.2
N5 C23 H23 120.2
N5 C24 C25 121.4(9)
N5 C24 H24 119.3
C25 C24 H24 119.3
C24 C25 C21 117.7(9)
C24 C25 H25 121.2
C21 C25 H25 121.2
C31 C26 C27 116.0(10)
C31 C26 B1 121.2(10)
C27 C26 B1 122.4(10)
C26 C27 C28 122.6(12)
C26 C27 H27 118.7
C28 C27 H27 118.7
C27 C28 C29 117.9(12)
C27 C28 H28 121.0
C29 C28 H28 121.0
C30 C29 C28 119.0(12)
C30 C29 C32 121.2(14)
C28 C29 C32 119.8(14)
C29 C30 C31 120.5(13)
C29 C30 H30 119.7
C31 C30 H30 119.7
C26 C31 C30 123.8(12)
C26 C31 H31 118.1
C30 C31 H31 118.1
C29 C32 H32A 109.5
C29 C32 H32B 109.5
H32A C32 H32B 109.5
C29 C32 H32C 109.5
H32A C32 H32C 109.5
H32B C32 H32C 109.5
C34 C33 C38 114.6(10)
C34 C33 B2 125.7(10)
C38 C33 B2 119.5(9)
C33 C34 C35 122.7(11)
C33 C34 H34 118.7
C35 C34 H34 118.7
C36 C35 C34 121.9(11)
C36 C35 H35 119.1
C34 C35 H35 119.1
C35 C36 C37 118.9(11)
C35 C36 C39 120.1(10)
C37 C36 C39 120.8(11)
C36 C37 C38 119.0(11)
C36 C37 H37 120.5
C38 C37 H37 120.5
C33 C38 C37 122.8(11)
C33 C38 H38 118.6
C37 C38 H38 118.6
C36 C39 H39A 109.5
C36 C39 H39B 109.5
H39A C39 H39B 109.5
C36 C39 H39C 109.5
H39A C39 H39C 109.5
H39B C39 H39C 109.5
C41 C40 C45 112.6(10)
C41 C40 B3 127.9(10)
C45 C40 B3 119.4(10)
C42 C41 C40 126.8(12)
C42 C41 H41 116.6
C40 C41 H41 116.6
C41 C42 C43 116.8(13)
C41 C42 H42 121.6
C43 C42 H42 121.6
C44 C43 C42 119.3(12)
C44 C43 C46 122.1(14)
C42 C43 C46 118.2(13)
C43 C44 C45 122.8(12)
C43 C44 H44 118.6
C45 C44 H44 118.6
C44 C45 C40 121.6(11)
C44 C45 H45 119.2
C40 C45 H45 119.2
C43 C46 H46A 109.5
C43 C46 H46B 109.5
H46A C46 H46B 109.5
C43 C46 H46C 109.5
H46A C46 H46C 109.5
H46B C46 H46C 109.5
C48 C47 C52 115.2(9)
C48 C47 B4 126.1(9)
C52 C47 B4 118.6(9)
C47 C48 C49 123.2(10)
C47 C48 H48 118.4
C49 C48 H48 118.4
C50 C49 C48 120.6(10)
C50 C49 H49 119.7
C48 C49 H49 119.7
C49 C50 C51 117.5(10)
C49 C50 C53 120.0(10)
C51 C50 C53 122.5(11)
C52 C51 C50 121.2(11)
C52 C51 H51 119.4
C50 C51 H51 119.4
C51 C52 C47 122.1(10)
C51 C52 H52 118.9
C47 C52 H52 118.9
C50 C53 H53A 109.5
C50 C53 H53B 109.5
H53A C53 H53B 109.5
C50 C53 H53C 109.5
H53A C53 H53C 109.5
H53B C53 H53C 109.5
C55 C54 C59 116.7(12)
C55 C54 B5 124.6(10)
C59 C54 B5 118.6(10)
C54 C55 C56 121.2(11)
C54 C55 H55 119.4
C56 C55 H55 119.4
C57 C56 C55 121.1(13)
C57 C56 H56 119.5
C55 C56 H56 119.5
C56 C57 C58 118.0(14)
C56 C57 C60 120.3(14)
C58 C57 C60 121.7(14)
C59 C58 C57 120.4(14)
C59 C58 H58 119.8
C57 C58 H58 119.8
C58 C59 C54 122.5(13)
C58 C59 H59 118.8
C54 C59 H59 118.8
C57 C60 H60A 109.5
C57 C60 H60B 109.5
H60A C60 H60B 109.5
C57 C60 H60C 109.5
H60A C60 H60C 109.5
H60B C60 H60C 109.5
O1 B1 O2 103.8(8)
O1 B1 C26 115.4(9)
O2 B1 C26 113.2(9)
O1 B1 N5 105.1(8)
O2 B1 N5 106.9(8)
C26 B1 N5 111.5(10)
O3 B2 O4 102.2(8)
O3 B2 C33 118.3(9)
O4 B2 C33 111.8(9)
O3 B2 N1 105.9(8)
O4 B2 N1 105.7(8)
C33 B2 N1 111.8(8)
O6 B3 O5 104.9(8)
O6 B3 C40 115.1(10)
O5 B3 C40 113.0(8)
O6 B3 N2 109.2(8)
O5 B3 N2 103.3(8)
C40 B3 N2 110.5(9)
O8 B4 O7 103.4(8)
O8 B4 N3 108.9(8)
O7 B4 N3 105.9(8)
O8 B4 C47 113.5(9)
O7 B4 C47 113.7(8)
N3 B4 C47 110.9(8)
O10 B5 O9 101.3(8)
O10 B5 C54 113.2(9)
O9 B5 C54 116.6(9)
O10 B5 N4 107.2(9)
O9 B5 N4 103.6(8)
C54 B5 N4 113.7(9)

loop_
_geom_bond_atom_site_label_1
_geom_bond_atom_site_label_2
_geom_bond_distance
O1 C1 1.342(10)
O1 B1 1.498(13)
O2 C2 1.335(9)
O2 B1 1.524(13)
O3 C6 1.339(10)
O3 B2 1.503(12)
O4 C7 1.319(9)
O4 B2 1.535(12)
O5 C11 1.366(11)
O5 B3 1.532(12)
O6 C12 1.342(10)
O6 B3 1.447(13)
O7 C16 1.305(10)
O7 B4 1.528(12)
O8 C17 1.334(10)
O8 B4 1.503(11)
O9 C21 1.302(10)
O9 B5 1.542(13)
O10 C22 1.307(10)
O10 B5 1.536(13)
N1 C4 1.354(10)
N1 C3 1.370(10)
N1 B2 1.590(13)
N2 C9 1.334(11)
N2 C8 1.336(10)
N2 B3 1.625(13)
N3 C14 1.316(9)
N3 C13 1.370(10)
N3 B4 1.591(13)
N4 C19 1.345(10)
N4 C18 1.370(10)
N4 B5 1.593(13)
N5 C24 1.334(11)
N5 C23 1.386(10)
N5 B1 1.603(13)
C1 C5 1.363(12)
C1 C2 1.413(12)
C2 C3 1.381(11)
C3 H3 0.9500
C4 C5 1.429(12)
C4 H4 0.9500
C5 H5 0.9500
C6 C10 1.343(11)
C6 C7 1.414(12)
C7 C8 1.342(11)
C8 H8 0.9500
C9 C10 1.383(11)
C9 H9 0.9500
C10 H10 0.9500
C11 C15 1.304(12)
C11 C12 1.402(12)
C12 C13 1.355(11)
C13 H13 0.9500
C14 C15 1.383(11)
C14 H14 0.9500
C15 H15 0.9500
C16 C17 1.381(12)
C16 C20 1.383(12)
C17 C18 1.346(11)
C18 H18 0.9500
C19 C20 1.376(11)
C19 H19 0.9500
C20 H20 0.9500
C21 C22 1.412(12)
C21 C25 1.423(12)
C22 C23 1.356(12)
C23 H23 0.9500
C24 C25 1.408(12)
C24 H24 0.9500
C25 H25 0.9500
C26 C31 1.350(12)
C26 C27 1.401(13)
C26 B1 1.581(14)
C27 C28 1.409(13)
C27 H27 0.9500
C28 C29 1.421(16)
C28 H28 0.9500
C29 C30 1.356(15)
C29 C32 1.537(14)
C30 C31 1.389(12)
C30 H30 0.9500
C31 H31 0.9500
C32 H32A 0.9800
C32 H32B 0.9800
C32 H32C 0.9800
C33 C34 1.383(12)
C33 C38 1.392(13)
C33 B2 1.575(14)
C34 C35 1.400(13)
C34 H34 0.9500
C35 C36 1.323(13)
C35 H35 0.9500
C36 C37 1.393(13)
C36 C39 1.509(12)
C37 C38 1.416(14)
C37 H37 0.9500
C38 H38 0.9500
C39 H39A 0.9800
C39 H39B 0.9800
C39 H39C 0.9800
C40 C41 1.415(13)
C40 C45 1.417(12)
C40 B3 1.596(15)
C41 C42 1.377(13)
C41 H41 0.9500
C42 C43 1.416(15)
C42 H42 0.9500
C43 C44 1.341(14)
C43 C46 1.513(13)
C44 C45 1.395(12)
C44 H44 0.9500
C45 H45 0.9500
C46 H46A 0.9800
C46 H46B 0.9800
C46 H46C 0.9800
C47 C48 1.349(11)
C47 C52 1.420(12)
C47 B4 1.616(14)
C48 C49 1.394(12)
C48 H48 0.9500
C49 C50 1.373(13)
C49 H49 0.9500
C50 C51 1.382(12)
C50 C53 1.508(13)
C51 C52 1.360(12)
C51 H51 0.9500
C52 H52 0.9500
C53 H53A 0.9800
C53 H53B 0.9800
C53 H53C 0.9800
C54 C55 1.339(12)
C54 C59 1.357(13)
C54 B5 1.592(15)
C55 C56 1.377(13)
C55 H55 0.9500
C56 C57 1.336(15)
C56 H56 0.9500
C57 C58 1.354(16)
C57 C60 1.580(16)
C58 C59 1.347(15)
C58 H58 0.9500
C59 H59 0.9500
C60 H60A 0.9800
C60 H60B 0.9800
C60 H60C 0.9800

loop_
_geom_torsion_atom_site_label_1
_geom_torsion_atom_site_label_2
_geom_torsion_atom_site_label_3
_geom_torsion_atom_site_label_4
_geom_torsion
B1 O1 C1 C5 178.3(9)
B1 O1 C1 C2 -4.9(10)
B1 O2 C2 C3 -177.9(9)
B1 O2 C2 C1 1.2(9)
O1 C1 C2 O2 2.4(10)
C5 C1 C2 O2 179.5(8)
O1 C1 C2 C3 -178.4(7)
C5 C1 C2 C3 -1.4(13)
C4 N1 C3 C2 -0.1(12)
B2 N1 C3 C2 178.1(8)
O2 C2 C3 N1 179.6(7)
C1 C2 C3 N1 0.6(12)
C3 N1 C4 C5 0.4(13)
B2 N1 C4 C5 -177.8(8)
O1 C1 C5 C4 178.0(8)
C2 C1 C5 C4 1.5(13)
N1 C4 C5 C1 -1.1(13)
B2 O3 C6 C10 171.5(11)
B2 O3 C6 C7 -8.5(11)
B2 O4 C7 C8 -178.0(11)
B2 O4 C7 C6 4.5(12)
O3 C6 C7 O4 2.5(13)
C10 C6 C7 O4 -177.5(9)
O3 C6 C7 C8 -175.3(9)
C10 C6 C7 C8 4.7(16)
C9 N2 C8 C7 3.6(15)
B3 N2 C8 C7 177.9(10)
O4 C7 C8 N2 177.2(10)
C6 C7 C8 N2 -5.4(16)
C8 N2 C9 C10 -0.7(16)
B3 N2 C9 C10 -174.8(10)
O3 C6 C10 C9 178.0(10)
C7 C6 C10 C9 -2.0(16)
N2 C9 C10 C6 0.0(16)
B3 O5 C11 C15 179.0(11)
B3 O5 C11 C12 -6.6(10)
B3 O6 C12 C13 -177.4(10)
B3 O6 C12 C11 2.7(11)
C15 C11 C12 O6 177.7(9)
O5 C11 C12 O6 2.8(11)
C15 C11 C12 C13 -2.3(15)
O5 C11 C12 C13 -177.2(8)
O6 C12 C13 N3 179.9(8)
C11 C12 C13 N3 -0.2(13)
C14 N3 C13 C12 1.3(13)
B4 N3 C13 C12 -179.8(8)
C13 N3 C14 C15 -0.1(13)
B4 N3 C14 C15 -178.9(8)
O5 C11 C15 C14 177.3(8)
C12 C11 C15 C14 3.6(15)
N3 C14 C15 C11 -2.4(13)
B4 O7 C16 C17 -5.7(11)
B4 O7 C16 C20 173.6(10)
B4 O8 C17 C18 -177.5(10)
B4 O8 C17 C16 4.1(11)
O7 C16 C17 O8 1.2(12)
C20 C16 C17 O8 -178.2(8)
O7 C16 C17 C18 -177.3(9)
C20 C16 C17 C18 3.3(15)
O8 C17 C18 N4 179.1(8)
C16 C17 C18 N4 -2.7(15)
C19 N4 C18 C17 1.6(14)
B5 N4 C18 C17 177.7(9)
C18 N4 C19 C20 -1.3(15)
B5 N4 C19 C20 -177.3(10)
N4 C19 C20 C16 1.8(15)
O7 C16 C20 C19 177.9(10)
C17 C16 C20 C19 -2.8(14)
B5 O9 C21 C22 -5.2(11)
B5 O9 C21 C25 174.1(10)
B5 O10 C22 C23 -179.3(10)
B5 O10 C22 C21 5.2(11)
O9 C21 C22 O10 0.1(12)
C25 C21 C22 O10 -179.3(8)
O9 C21 C22 C23 -175.8(9)
C25 C21 C22 C23 4.8(14)
O10 C22 C23 N5 -179.4(9)
C21 C22 C23 N5 -4.4(14)
C24 N5 C23 C22 1.3(14)
B1 N5 C23 C22 178.9(9)
C23 N5 C24 C25 1.5(15)
B1 N5 C24 C25 -176.1(9)
N5 C24 C25 C21 -1.0(15)
O9 C21 C25 C24 178.7(10)
C22 C21 C25 C24 -2.0(14)
C31 C26 C27 C28 3.1(15)
B1 C26 C27 C28 -169.8(10)
C26 C27 C28 C29 0.6(17)
C27 C28 C29 C30 -4.4(18)
C27 C28 C29 C32 178.2(11)
C28 C29 C30 C31 4.4(19)
C32 C29 C30 C31 -178.2(11)
C27 C26 C31 C30 -3.2(15)
B1 C26 C31 C30 169.8(11)
C29 C30 C31 C26 -0.5(18)
C38 C33 C34 C35 -1.3(17)
B2 C33 C34 C35 -177.1(11)
C33 C34 C35 C36 1(2)
C34 C35 C36 C37 -1(2)
C34 C35 C36 C39 -177.0(11)
C35 C36 C37 C38 2(2)
C39 C36 C37 C38 177.8(11)
C34 C33 C38 C37 2.2(18)
B2 C33 C38 C37 178.3(12)
C36 C37 C38 C33 -3(2)
C45 C40 C41 C42 1.5(14)
B3 C40 C41 C42 -173.9(10)
C40 C41 C42 C43 -0.9(17)
C41 C42 C43 C44 1.2(17)
C41 C42 C43 C46 174.3(9)
C42 C43 C44 C45 -2.3(17)
C46 C43 C44 C45 -175.1(9)
C43 C44 C45 C40 3.0(15)
C41 C40 C45 C44 -2.4(13)
B3 C40 C45 C44 173.5(8)
C52 C47 C48 C49 3.0(17)
B4 C47 C48 C49 -174.3(11)
C47 C48 C49 C50 -2(2)
C48 C49 C50 C51 0.7(19)
C48 C49 C50 C53 178.4(11)
C49 C50 C51 C52 -1.5(18)
C53 C50 C51 C52 -179.1(11)
C50 C51 C52 C47 3.1(18)
C48 C47 C52 C51 -3.7(16)
B4 C47 C52 C51 173.7(10)
C59 C54 C55 C56 2.7(17)
B5 C54 C55 C56 -178.7(10)
C54 C55 C56 C57 -4(2)
C55 C56 C57 C58 3(2)
C55 C56 C57 C60 -174.1(12)
C56 C57 C58 C59 -1(2)
C60 C57 C58 C59 176.3(14)
C57 C58 C59 C54 -1(3)
C55 C54 C59 C58 0(2)
B5 C54 C59 C58 -179.1(13)
C1 O1 B1 O2 5.3(9)
C1 O1 B1 C26 129.8(9)
C1 O1 B1 N5 -106.8(8)
C2 O2 B1 O1 -3.9(9)
C2 O2 B1 C26 -129.9(9)
C2 O2 B1 N5 106.9(8)
C31 C26 B1 O1 -90.6(12)
C27 C26 B1 O1 82.0(13)
C31 C26 B1 O2 28.8(14)
C27 C26 B1 O2 -158.6(9)
C31 C26 B1 N5 149.5(9)
C27 C26 B1 N5 -37.9(14)
C24 N5 B1 O1 -28.5(12)
C23 N5 B1 O1 153.8(8)
C24 N5 B1 O2 -138.4(9)
C23 N5 B1 O2 43.9(12)
C24 N5 B1 C26 97.3(12)
C23 N5 B1 C26 -80.3(11)
C6 O3 B2 O4 10.5(10)
C6 O3 B2 C33 133.7(10)
C6 O3 B2 N1 -100.0(9)
C7 O4 B2 O3 -8.9(11)
C7 O4 B2 C33 -136.4(9)
C7 O4 B2 N1 101.7(9)
C34 C33 B2 O3 82.5(14)
C38 C33 B2 O3 -93.1(13)
C34 C33 B2 O4 -159.3(10)
C38 C33 B2 O4 25.2(14)
C34 C33 B2 N1 -41.0(14)
C38 C33 B2 N1 143.5(10)
C4 N1 B2 O3 -39.7(11)
C3 N1 B2 O3 142.0(8)
C4 N1 B2 O4 -147.7(8)
C3 N1 B2 O4 34.0(11)
C4 N1 B2 C33 90.4(10)
C3 N1 B2 C33 -87.8(10)
C12 O6 B3 O5 -6.5(10)
C12 O6 B3 C40 -131.4(8)
C12 O6 B3 N2 103.8(8)
C11 O5 B3 O6 8.0(10)
C11 O5 B3 C40 134.2(9)
C11 O5 B3 N2 -106.4(9)
C41 C40 B3 O6 -157.5(9)
C45 C40 B3 O6 27.3(13)
C41 C40 B3 O5 81.9(12)
C45 C40 B3 O5 -93.3(11)
C41 C40 B3 N2 -33.3(13)
C45 C40 B3 N2 151.5(8)
C9 N2 B3 O6 -140.8(9)
C8 N2 B3 O6 45.0(12)
C9 N2 B3 O5 -29.5(13)
C8 N2 B3 O5 156.3(8)
C9 N2 B3 C40 91.7(12)
C8 N2 B3 C40 -82.5(11)
C17 O8 B4 O7 -7.0(10)
C17 O8 B4 N3 105.3(8)
C17 O8 B4 C47 -130.7(9)
C16 O7 B4 O8 7.6(10)
C16 O7 B4 N3 -106.8(8)
C16 O7 B4 C47 131.2(9)
C14 N3 B4 O8 -142.4(8)
C13 N3 B4 O8 38.7(11)
C14 N3 B4 O7 -31.8(11)
C13 N3 B4 O7 149.4(8)
C14 N3 B4 C47 92.0(10)
C13 N3 B4 C47 -86.9(10)
C48 C47 B4 O8 -162.3(10)
C52 C47 B4 O8 20.6(14)
C48 C47 B4 O7 79.8(13)
C52 C47 B4 O7 -97.3(11)
C48 C47 B4 N3 -39.4(14)
C52 C47 B4 N3 143.5(9)
C22 O10 B5 O9 -7.7(10)
C22 O10 B5 C54 -133.4(9)
C22 O10 B5 N4 100.5(9)
C21 O9 B5 O10 7.5(10)
C21 O9 B5 C54 130.9(9)
C21 O9 B5 N4 -103.4(9)
C55 C54 B5 O10 -145.4(10)
C59 C54 B5 O10 33.1(14)
C55 C54 B5 O9 97.6(12)
C59 C54 B5 O9 -83.9(13)
C55 C54 B5 N4 -22.8(15)
C59 C54 B5 N4 155.7(10)
C19 N4 B5 O10 -146.6(9)
C18 N4 B5 O10 37.4(12)
C19 N4 B5 O9 -40.0(12)
C18 N4 B5 O9 144.0(8)
C19 N4 B5 C54 87.5(11)
C18 N4 B5 C54 -88.5(11)
